data_2222192
loop_
_publ_author_name
'Cui, Li-Jing'

_publ_section_title
;
 <i>catena</i>-Poly[potassium-di-\m-aqua-\m-4-(5-tetrazolio)pyridine]
;
_journal_coeditor_code ZL2195
_journal_issue 6
_journal_name_full 'Acta Crystallographica Section E'
_journal_page_first m671
_journal_paper_doi 10.1107/S1600536809018649
_journal_volume 65
_journal_year 2009
_chemical_formula_iupac '[K (C6 H4 N5) (H2 O)2]'
_chemical_formula_moiety 'C6 H8 K N5 O2'
_chemical_formula_sum 'C6 H8 K N5 O2'
_chemical_formula_weight 221.27
_chemical_name_systematic
;
<i>catena</i>-Poly[potassium(I)-di-\m-aqua-\m-4-(5-tetrazolio)pyridine]
;
_space_group_IT_number 15
_symmetry_cell_setting monoclinic
_symmetry_space_group_name_Hall '-C 2yc'
_symmetry_space_group_name_H-M 'C 1 2/c 1'
_atom_sites_solution_hydrogens geom
_atom_sites_solution_primary direct
_atom_sites_solution_secondary difmap
_audit_creation_method SHELXL-97
_cell_angle_alpha 90.00
_cell_angle_beta 117.25(3)
_cell_angle_gamma 90.00
_cell_formula_units_Z 4
_cell_length_a 12.361(3)
_cell_length_b 12.281(3)
_cell_length_c 7.3431(15)
_cell_measurement_reflns_used 1134
_cell_measurement_temperature 298(2)
_cell_measurement_theta_max 27.48
_cell_measurement_theta_min 3.26
_cell_volume 991.0(5)
_computing_cell_refinement 'CrystalClear (Rigaku, 2005)'
_computing_data_collection 'CrystalClear (Rigaku, 2005)'
_computing_data_reduction 'CrystalClear (Rigaku, 2005)'
_computing_molecular_graphics 'SHELXTL (Version 5.1; Sheldrick, 2008)'
_computing_publication_material 'SHELXTL (Version 5.1; Sheldrick, 2008)'
_computing_structure_refinement 'SHELXL97 (Sheldrick, 2008)'
_computing_structure_solution 'SHELXS97 (Sheldrick, 2008)'
_diffrn_ambient_temperature 298(2)
_diffrn_detector_area_resol_mean 13.6612
_diffrn_measured_fraction_theta_full 0.998
_diffrn_measured_fraction_theta_max 0.998
_diffrn_measurement_device_type 'Rigaku Mercury2 (2\\times 2 bin mode)'
_diffrn_measurement_method \w
_diffrn_radiation_monochromator graphite
_diffrn_radiation_source 'fine-focus sealed tube'
_diffrn_radiation_type MoK\a
_diffrn_radiation_wavelength 0.71073
_diffrn_reflns_av_R_equivalents 0.0274
_diffrn_reflns_av_sigmaI/netI 0.0204
_diffrn_reflns_limit_h_max 16
_diffrn_reflns_limit_h_min -16
_diffrn_reflns_limit_k_max 15
_diffrn_reflns_limit_k_min -15
_diffrn_reflns_limit_l_max 9
_diffrn_reflns_limit_l_min -9
_diffrn_reflns_number 5056
_diffrn_reflns_theta_full 27.48
_diffrn_reflns_theta_max 27.48
_diffrn_reflns_theta_min 3.26
_exptl_absorpt_coefficient_mu 0.519
_exptl_absorpt_correction_T_max 1.000
_exptl_absorpt_correction_T_min 0.913
_exptl_absorpt_correction_type multi-scan
_exptl_absorpt_process_details '(CrystalClear; Rigaku, 2005)'
_exptl_crystal_colour colorless
_exptl_crystal_density_diffrn 1.483
_exptl_crystal_density_method 'not measured'
_exptl_crystal_description needle
_exptl_crystal_F_000 456
_exptl_crystal_size_max 0.25
_exptl_crystal_size_mid 0.15
_exptl_crystal_size_min 0.10
_refine_diff_density_max 0.320
_refine_diff_density_min -0.188
_refine_ls_extinction_method none
_refine_ls_goodness_of_fit_ref 1.074
_refine_ls_hydrogen_treatment constr
_refine_ls_matrix_type full
_refine_ls_number_parameters 67
_refine_ls_number_reflns 1134
_refine_ls_number_restraints 2
_refine_ls_restrained_S_all 1.077
_refine_ls_R_factor_all 0.0482
_refine_ls_R_factor_gt 0.0370
_refine_ls_shift/su_max 0.000
_refine_ls_shift/su_mean 0.000
_refine_ls_structure_factor_coef Fsqd
_refine_ls_weighting_details 'calc w=1/[\s^2^(Fo^2^)+(0.039P)^2^+0.7641P] where P=(Fo^2^+2Fc^2^)/3'
_refine_ls_weighting_scheme calc
_refine_ls_wR_factor_gt 0.0911
_refine_ls_wR_factor_ref 0.0958
_reflns_number_gt 928
_reflns_number_total 1134
_reflns_threshold_expression I>2\s(I)
_cod_data_source_file zl2195.cif
_cod_data_source_block I
_cod_original_cell_volume 991.1(3)
_cod_original_sg_symbol_H-M 'C 2/c'
_cod_database_code 2222192
_cod_database_fobs_code 2222192

loop_
_symmetry_equiv_pos_as_xyz
'x, y, z'
'-x, y, -z+1/2'
'x+1/2, y+1/2, z'
'-x+1/2, y+1/2, -z+1/2'
'-x, -y, -z'
'x, -y, z-1/2'
'-x+1/2, -y+1/2, -z'
'x+1/2, -y+1/2, z-1/2'

loop_
_atom_site_type_symbol
_atom_site_label
_atom_site_fract_x
_atom_site_fract_y
_atom_site_fract_z
_atom_site_U_iso_or_equiv
_atom_site_adp_type
_atom_site_calc_flag
_atom_site_refinement_flags
_atom_site_occupancy
_atom_site_disorder_assembly
_atom_site_disorder_group
K K1 0.5000 0.0000 0.5000 0.0467(2) Uani d S 1 . .
C C4 0.5000 0.5325(2) 0.7500 0.0365(6) Uani d S 1 . .
C C3 0.5000 0.4124(2) 0.7500 0.0358(5) Uani d S 1 . .
N N2 0.60000(14) 0.59305(13) 0.8162(3) 0.0468(4) Uani d . 1 . .
C C2 0.60283(18) 0.35391(16) 0.7821(3) 0.0459(5) Uani d . 1 . .
H H2 0.6742 0.3897 0.8050 0.055 Uiso calc R 1 . .
N N3 0.55965(15) 0.69599(13) 0.7896(3) 0.0530(5) Uani d . 1 . .
N N1 0.5000 0.18446(19) 0.7500 0.0522(6) Uani d S 1 . .
C C1 0.5980(2) 0.24208(17) 0.7797(4) 0.0534(5) Uani d . 1 . .
H H1 0.6678 0.2041 0.8000 0.064 Uiso calc R 1 . .
O O1W 0.34559(12) 0.08972(11) 0.1308(2) 0.0516(4) Uani d D 1 . .
H H1WA 0.2731 0.0885 0.0381 0.077 Uiso d RD 1 . .
H H1WB 0.3654 0.1588 0.1421 0.077 Uiso d RD 1 . .

loop_
_atom_site_aniso_label
_atom_site_aniso_U_11
_atom_site_aniso_U_22
_atom_site_aniso_U_33
_atom_site_aniso_U_12
_atom_site_aniso_U_13
_atom_site_aniso_U_23
K1 0.0545(4) 0.0460(4) 0.0403(3) -0.0005(3) 0.0221(3) -0.0025(3)
C4 0.0345(13) 0.0344(12) 0.0323(13) 0.000 0.0080(11) 0.000
C3 0.0381(13) 0.0334(13) 0.0296(12) 0.000 0.0102(10) 0.000
N2 0.0383(9) 0.0337(8) 0.0522(10) -0.0025(7) 0.0067(7) -0.0016(7)
C2 0.0392(10) 0.0406(10) 0.0536(12) -0.0008(8) 0.0176(9) -0.0029(9)
N3 0.0503(9) 0.0340(8) 0.0541(11) -0.0042(7) 0.0062(8) -0.0020(7)
N1 0.0602(16) 0.0343(12) 0.0524(15) 0.000 0.0174(13) 0.000
C1 0.0514(12) 0.0416(11) 0.0596(13) 0.0090(9) 0.0189(10) -0.0026(9)
O1W 0.0341(7) 0.0376(7) 0.0667(10) 0.0014(6) 0.0088(7) 0.0026(6)

loop_
_atom_type_symbol
_atom_type_description
_atom_type_scat_dispersion_real
_atom_type_scat_dispersion_imag
_atom_type_scat_source
C C 0.0033 0.0016 'International Tables Vol C Tables 4.2.6.8 and 6.1.1.4'
H H 0.0000 0.0000 'International Tables Vol C Tables 4.2.6.8 and 6.1.1.4'
N N 0.0061 0.0033 'International Tables Vol C Tables 4.2.6.8 and 6.1.1.4'
O O 0.0106 0.0060 'International Tables Vol C Tables 4.2.6.8 and 6.1.1.4'
K K 0.2009 0.2494 'International Tables Vol C Tables 4.2.6.8 and 6.1.1.4'

loop_
_geom_angle_atom_site_label_1
_geom_angle_atom_site_label_2
_geom_angle_atom_site_label_3
_geom_angle_site_symmetry_1
_geom_angle_site_symmetry_3
_geom_angle
_geom_angle_publ_flag
O1W K1 O1W 6_556 2_655 180.00(3) ?
O1W K1 O1W 6_556 . 103.20(5) ?
O1W K1 O1W 2_655 . 76.80(5) ?
O1W K1 O1W 6_556 5_656 76.80(5) ?
O1W K1 O1W 2_655 5_656 103.20(5) ?
O1W K1 O1W . 5_656 180.0 ?
O1W K1 N1 6_556 5_656 96.28(4) ?
O1W K1 N1 2_655 5_656 83.72(4) ?
O1W K1 N1 . 5_656 83.68(4) ?
O1W K1 N1 5_656 5_656 96.32(4) ?
O1W K1 N1 6_556 . 83.72(4) ?
O1W K1 N1 2_655 . 96.28(4) ?
O1W K1 N1 . . 96.32(4) ?
O1W K1 N1 5_656 . 83.68(4) ?
N1 K1 N1 5_656 . 180.0 ?
O1W K1 C1 6_556 5_656 75.74(5) ?
O1W K1 C1 2_655 5_656 104.26(5) ?
O1W K1 C1 . 5_656 82.15(5) ?
O1W K1 C1 5_656 5_656 97.85(5) ?
N1 K1 C1 5_656 5_656 21.60(4) ?
N1 K1 C1 . 5_656 158.40(4) ?
O1W K1 C1 6_556 . 104.26(5) ?
O1W K1 C1 2_655 . 75.74(5) ?
O1W K1 C1 . . 97.85(5) ?
O1W K1 C1 5_656 . 82.15(5) ?
N1 K1 C1 5_656 . 158.40(4) ?
N1 K1 C1 . . 21.60(4) ?
C1 K1 C1 5_656 . 180.00(9) ?
O1W K1 K1 6_556 2_655 132.19(4) ?
O1W K1 K1 2_655 2_655 47.81(4) ?
O1W K1 K1 . 2_655 47.76(3) ?
O1W K1 K1 5_656 2_655 132.24(3) ?
N1 K1 K1 5_656 2_655 50.98(3) ?
N1 K1 K1 . 2_655 129.02(3) ?
C1 K1 K1 5_656 2_655 64.64(4) ?
C1 K1 K1 . 2_655 115.36(4) ?
O1W K1 K1 6_556 2_656 47.81(4) ?
O1W K1 K1 2_655 2_656 132.19(4) ?
O1W K1 K1 . 2_656 132.24(3) ?
O1W K1 K1 5_656 2_656 47.76(3) ?
N1 K1 K1 5_656 2_656 129.02(3) ?
N1 K1 K1 . 2_656 50.98(3) ?
C1 K1 K1 5_656 2_656 115.36(4) ?
C1 K1 K1 . 2_656 64.64(4) ?
K1 K1 K1 2_655 2_656 180.0 ?
O1W K1 H1WB 6_556 . 111.4 ?
O1W K1 H1WB 2_655 . 68.6 ?
O1W K1 H1WB . . 16.0 ?
O1W K1 H1WB 5_656 . 164.0 ?
N1 K1 H1WB 5_656 . 96.4 ?
N1 K1 H1WB . . 83.6 ?
C1 K1 H1WB 5_656 . 97.5 ?
C1 K1 H1WB . . 82.5 ?
K1 K1 H1WB 2_655 . 52.7 ?
K1 K1 H1WB 2_656 . 127.3 ?
N2 C4 N2 . 2_656 112.0(2) ?
N2 C4 C3 . . 124.01(11) ?
N2 C4 C3 2_656 . 124.01(11) ?
C2 C3 C2 2_656 . 117.4(2) ?
C2 C3 C4 2_656 . 121.30(12) ?
C2 C3 C4 . . 121.30(12) ?
C4 N2 N3 . . 104.64(16) ?
C1 C2 C3 . . 119.1(2) ?
C1 C2 H2 . . 120.5 ?
C3 C2 H2 . . 120.5 ?
N3 N3 N2 2_656 . 109.38(10) ?
C1 N1 C1 . 2_656 115.8(2) ?
C1 N1 K1 . . 104.69(11) ?
C1 N1 K1 2_656 . 124.89(11) ?
C1 N1 K1 . 2_656 124.89(11) ?
C1 N1 K1 2_656 2_656 104.69(11) ?
K1 N1 K1 . 2_656 78.04(6) ?
N1 C1 C2 . . 124.3(2) ?
N1 C1 K1 . . 53.71(10) ?
C2 C1 K1 . . 149.08(16) ?
N1 C1 H1 . . 117.8 ?
C2 C1 H1 . . 117.8 ?
K1 C1 H1 . . 73.4 ?
K1 O1W K1 2_655 . 84.44(4) ?
K1 O1W H1WA 2_655 . 111.4 ?
K1 O1W H1WA . . 142.8 ?
K1 O1W H1WB 2_655 . 102.4 ?
K1 O1W H1WB . . 105.0 ?
H1WA O1W H1WB . . 104.0 ?

loop_
_geom_bond_atom_site_label_1
_geom_bond_atom_site_label_2
_geom_bond_site_symmetry_2
_geom_bond_distance
_geom_bond_publ_flag
K1 O1W 6_556 2.7309(16) ?
K1 O1W 2_655 2.7309(16) ?
K1 O1W . 2.7330(17) ?
K1 O1W 5_656 2.7330(17) ?
K1 N1 5_656 2.9159(18) ?
K1 N1 . 2.9159(18) ?
K1 C1 5_656 3.499(2) ?
K1 C1 . 3.499(2) ?
K1 K1 2_655 3.6716(7) ?
K1 K1 2_656 3.6716(8) ?
K1 H1WB . 3.0780 ?
C4 N2 . 1.329(2) ?
C4 N2 2_656 1.329(2) ?
C4 C3 . 1.475(3) ?
C3 C2 2_656 1.383(2) ?
C3 C2 . 1.383(2) ?
N2 N3 . 1.340(2) ?
C2 C1 . 1.375(3) ?
C2 H2 . 0.9300 ?
N3 N3 2_656 1.314(3) ?
N1 C1 . 1.332(3) ?
N1 C1 2_656 1.332(3) ?
N1 K1 2_656 2.9159(18) ?
C1 H1 . 0.9300 ?
O1W K1 2_655 2.7309(16) ?
O1W H1WA . 0.8412 ?
O1W H1WB . 0.8765 ?

loop_
_geom_hbond_atom_site_label_D
_geom_hbond_atom_site_label_H
_geom_hbond_atom_site_label_A
_geom_hbond_site_symmetry_A
_geom_hbond_distance_DH
_geom_hbond_distance_HA
_geom_hbond_distance_DA
_geom_hbond_angle_DHA
O1W H1WA N2 3_444 0.84 2.01 2.852(2) 177.4
O1W H1WB N3 5_666 0.88 1.97 2.831(2) 168.8
